data_4345258
loop_
_publ_author_name
'Reath, Alexander H.'
'Ziller, Joseph W.'
'Tsay, Charlene'
'Ryan, Austin J.'
'Yang, Jenny Y.'

_publ_section_title
;
 Redox Potential and Electronic Structure Effects of Proximal Nonredox
 Active Cations in Cobalt Schiff Base Complexes.
;
_journal_issue 6
_journal_name_full 'Inorganic chemistry'
_journal_page_first 3713
_journal_page_last 3718
_journal_paper_doi 10.1021/acs.inorgchem.6b03098
_journal_volume 56
_journal_year 2017
_chemical_formula_sum 'C22 H24 B Co F4 N2 Na O6'
_chemical_formula_weight 581.16
_space_group_crystal_system monoclinic
_space_group_IT_number 14
_space_group_name_Hall '-P 2ybc'
_space_group_name_H-M_alt 'P 1 21/c 1'
_symmetry_space_group_name_Hall '-P 2ybc'
_symmetry_space_group_name_H-M 'P 1 21/c 1'
_atom_sites_solution_hydrogens geom
_atom_sites_solution_primary direct
_atom_sites_solution_secondary difmap
_audit_creation_method SHELXL-2014/7
_cell_angle_alpha 90
_cell_angle_beta 90.7684(10)
_cell_angle_gamma 90
_cell_formula_units_Z 4
_cell_length_a 13.1393(10)
_cell_length_b 6.9857(5)
_cell_length_c 25.0071(19)
_cell_measurement_reflns_used 9981
_cell_measurement_temperature 133(2)
_cell_measurement_theta_max 28.65
_cell_measurement_theta_min 2.92
_cell_volume 2295.1(3)
_computing_cell_refinement 'Bruker SAINT 8.34a, 2013'
_computing_data_collection 'Bruker APEX2 2014.11-0, 2014'
_computing_data_reduction 'Bruker SAINT 8.34a, 2013'
_computing_molecular_graphics 'Bruker SHELXTL'
_computing_publication_material 'Bruker SHELXTL'
_computing_structure_refinement 'SHELXL-2014/7 (Sheldrick, 2014)'
_computing_structure_solution 'Bruker SHELXTL 2014/4'
_diffrn_ambient_temperature 133(2)
_diffrn_measured_fraction_theta_full 0.999
_diffrn_measured_fraction_theta_max 0.993
_diffrn_measurement_device_type 'Bruker SMART APEX II CCD'
_diffrn_measurement_method '\f and \w scans'
_diffrn_radiation_type MoK\a
_diffrn_radiation_wavelength 0.71073
_diffrn_reflns_av_unetI/netI 0.0151
_diffrn_reflns_Laue_measured_fraction_full 0.999
_diffrn_reflns_Laue_measured_fraction_max 0.993
_diffrn_reflns_limit_h_max 16
_diffrn_reflns_limit_h_min -16
_diffrn_reflns_limit_k_max 9
_diffrn_reflns_limit_k_min 0
_diffrn_reflns_limit_l_max 32
_diffrn_reflns_limit_l_min 0
_diffrn_reflns_number 5274
_diffrn_reflns_point_group_measured_fraction_full 0.999
_diffrn_reflns_point_group_measured_fraction_max 0.993
_diffrn_reflns_theta_full 25.500
_diffrn_reflns_theta_max 27.491
_diffrn_reflns_theta_min 1.550
_diffrn_source 'fine-focus sealed tube'
_exptl_absorpt_coefficient_mu 0.844
_exptl_absorpt_correction_T_max 0.8014
_exptl_absorpt_correction_T_min 0.7339
_exptl_absorpt_correction_type multi-scan
_exptl_absorpt_process_details 'Bruker TWINABS 2012/1'
_exptl_crystal_colour red
_exptl_crystal_density_diffrn 1.682
_exptl_crystal_density_meas ?
_exptl_crystal_density_method not_measured
_exptl_crystal_description prism
_exptl_crystal_F_000 1188
_exptl_crystal_size_max 0.275
_exptl_crystal_size_mid 0.256
_exptl_crystal_size_min 0.218
_refine_diff_density_max 0.704
_refine_diff_density_min -0.341
_refine_diff_density_rms 0.056
_refine_ls_extinction_method none
_refine_ls_goodness_of_fit_ref 1.040
_refine_ls_hydrogen_treatment constr
_refine_ls_matrix_type full
_refine_ls_number_parameters 353
_refine_ls_number_reflns 5274
_refine_ls_number_restraints 0
_refine_ls_restrained_S_all 1.040
_refine_ls_R_factor_all 0.0316
_refine_ls_R_factor_gt 0.0290
_refine_ls_shift/su_max 0.001
_refine_ls_shift/su_mean 0.000
_refine_ls_structure_factor_coef Fsqd
_refine_ls_weighting_details 'w=1/[\s^2^(Fo^2^)+(0.0339P)^2^+1.3929P] where P=(Fo^2^+2Fc^2^)/3'
_refine_ls_weighting_scheme calc
_refine_ls_wR_factor_gt 0.0700
_refine_ls_wR_factor_ref 0.0716
_reflns_Friedel_coverage 0.000
_reflns_number_gt 4966
_reflns_number_total 5274
_reflns_threshold_expression 'I > 2\s(I)'
_cod_data_source_file ic6b03098_si_006.cif
_cod_data_source_block jyy73
_cod_depositor_comments
;
The following automatic conversions were performed:

'_exptl_crystal_density_meas' value 'not_measured' was changed to '?'
- the value is perceived as not measured.

Automatic conversion script
Id: cif_fix_values 4973 2017-02-22 13:04:09Z antanas 

 Adding full bibliography for 4345257--4345264.cif.
;
_cod_database_code 4345258
_shelx_shelxl_version_number 2014/7
_shelx_space_group_comment
; 
The symmetry employed for this shelxl refinement is uniquely defined 
by the following loop, which should always be used as a source of 
symmetry information in preference to the above space-group names. 
They are only intended as comments. 
;
_shelx_estimated_absorpt_t_min 0.801
_shelx_estimated_absorpt_t_max 0.837

loop_
_space_group_symop_operation_xyz
'x, y, z'
'-x, y+1/2, -z+1/2'
'-x, -y, -z'
'x, -y-1/2, z-1/2'

loop_
_atom_site_label
_atom_site_type_symbol
_atom_site_fract_x
_atom_site_fract_y
_atom_site_fract_z
_atom_site_U_iso_or_equiv
_atom_site_adp_type
_atom_site_occupancy
_atom_site_site_symmetry_order
_atom_site_calc_flag
_atom_site_refinement_flags_posn
_atom_site_refinement_flags_adp
_atom_site_refinement_flags_occupancy
_atom_site_disorder_assembly
_atom_site_disorder_group
Co1 Co 0.46956(2) 0.71248(3) 0.46738(2) 0.01867(7) Uani 1 1 d . . . . .
Na1 Na 0.25513(5) 0.68483(9) 0.37535(3) 0.01806(14) Uani 1 1 d . . . . .
O1 O 0.32853(9) 0.70968(16) 0.47048(5) 0.0192(2) Uani 1 1 d . . . . .
O2 O 0.44964(9) 0.66050(18) 0.39522(5) 0.0206(2) Uani 1 1 d . . . . .
O3 O 0.38367(9) 0.56090(18) 0.30088(5) 0.0222(3) Uani 1 1 d . . . . .
O4 O 0.19975(10) 0.6908(2) 0.27252(5) 0.0276(3) Uani 1 1 d . . . . .
O5 O 0.05692(10) 0.7083(2) 0.35439(5) 0.0270(3) Uani 1 1 d . . . . .
O6 O 0.13092(9) 0.67930(17) 0.45705(5) 0.0207(2) Uani 1 1 d . . . . .
N1 N 0.48822(12) 0.7776(2) 0.53897(6) 0.0256(3) Uani 1 1 d . . . . .
N2 N 0.61055(11) 0.7090(2) 0.46407(7) 0.0251(3) Uani 1 1 d . . . . .
B1 B 0.17188(14) 1.1646(3) 0.37195(8) 0.0193(4) Uani 1 1 d . . . . .
F1 F 0.24344(8) 1.02148(14) 0.36125(4) 0.0264(2) Uani 1 1 d . . . . .
F2 F 0.22117(8) 1.34385(13) 0.37346(4) 0.0218(2) Uani 1 1 d . . . . .
F3 F 0.12907(9) 1.13005(17) 0.42119(5) 0.0322(3) Uani 1 1 d . . . . .
F4 F 0.09773(9) 1.16902(15) 0.33196(5) 0.0315(3) Uani 1 1 d . . . . .
C1 C 0.27199(13) 0.7542(2) 0.51170(6) 0.0198(3) Uani 1 1 d . . . . .
C2 C 0.16415(14) 0.7471(2) 0.50556(7) 0.0213(3) Uani 1 1 d . . . . .
C3 C 0.10108(16) 0.8056(3) 0.54588(8) 0.0289(4) Uani 1 1 d . . . . .
H3A H 0.0294 0.8039 0.5404 0.035 Uiso 1 1 calc R U . . .
C4 C 0.14198(18) 0.8681(3) 0.59529(8) 0.0350(5) Uani 1 1 d . . . . .
H4A H 0.0981 0.9096 0.6229 0.042 Uiso 1 1 calc R U . . .
C5 C 0.24433(18) 0.8687(3) 0.60317(7) 0.0350(5) Uani 1 1 d . . . . .
H5A H 0.2715 0.9072 0.6369 0.042 Uiso 1 1 calc R U . . .
C6 C 0.31159(16) 0.8130(2) 0.56215(7) 0.0268(4) Uani 1 1 d . . . . .
C7 C 0.41797(16) 0.8180(3) 0.57259(7) 0.0293(4) Uani 1 1 d . . . . .
H7A H 0.4393 0.8544 0.6076 0.035 Uiso 1 1 calc R U . . .
C8 C 0.59427(17) 0.7805(3) 0.55889(9) 0.0403(5) Uani 1 1 d . . . . .
H8A H 0.6052 0.6733 0.5842 0.048 Uiso 1 1 calc R U . . .
H8B H 0.6073 0.9018 0.5783 0.048 Uiso 1 1 calc R U . . .
C9 C 0.66598(17) 0.7631(3) 0.51396(9) 0.0405(5) Uani 1 1 d . . . . .
H9A H 0.7179 0.6648 0.5226 0.049 Uiso 1 1 calc R U . . .
H9B H 0.7014 0.8867 0.5086 0.049 Uiso 1 1 calc R U . . .
C10 C 0.66430(13) 0.6694(3) 0.42296(9) 0.0296(4) Uani 1 1 d . . . . .
H10A H 0.7362 0.6728 0.4275 0.035 Uiso 1 1 calc R U . . .
C11 C 0.62558(13) 0.6205(3) 0.37087(8) 0.0256(4) Uani 1 1 d . . . . .
C12 C 0.69475(14) 0.5732(3) 0.33020(9) 0.0316(4) Uani 1 1 d . . . . .
H12A H 0.7657 0.5749 0.3379 0.038 Uiso 1 1 calc R U . . .
C13 C 0.66155(15) 0.5253(3) 0.28024(9) 0.0331(5) Uani 1 1 d . . . . .
H13A H 0.7092 0.4952 0.2532 0.040 Uiso 1 1 calc R U . . .
C14 C 0.55654(15) 0.5205(3) 0.26862(8) 0.0278(4) Uani 1 1 d . . . . .
H14A H 0.5334 0.4869 0.2337 0.033 Uiso 1 1 calc R U . . .
C15 C 0.48700(13) 0.5641(2) 0.30760(7) 0.0215(3) Uani 1 1 d . . . . .
C16 C 0.51951(13) 0.6180(2) 0.36003(7) 0.0207(3) Uani 1 1 d . . . . .
C17 C 0.34598(14) 0.5190(3) 0.24822(7) 0.0240(4) Uani 1 1 d . . . . .
H17A H 0.3730 0.3948 0.2357 0.029 Uiso 1 1 calc R U . . .
H17B H 0.3668 0.6201 0.2229 0.029 Uiso 1 1 calc R U . . .
C18 C 0.23196(14) 0.5111(3) 0.25172(7) 0.0270(4) Uani 1 1 d . . . . .
H18A H 0.2012 0.4890 0.2159 0.032 Uiso 1 1 calc R U . . .
H18B H 0.2110 0.4057 0.2757 0.032 Uiso 1 1 calc R U . . .
C19 C 0.09605(16) 0.7416(3) 0.26379(8) 0.0224(4) Uani 0.85 1 d . . P A 1
H19A H 0.0756 0.7082 0.2267 0.027 Uiso 0.85 1 calc R U P A 1
H19B H 0.0880 0.8816 0.2682 0.027 Uiso 0.85 1 calc R U P A 1
C20 C 0.02810(15) 0.6391(4) 0.30247(9) 0.0219(4) Uani 0.85 1 d . . P A 1
H20A H -0.0443 0.6682 0.2946 0.026 Uiso 0.85 1 calc R U P A 1
H20B H 0.0382 0.4989 0.3002 0.026 Uiso 0.85 1 calc R U P A 1
C19B C 0.0839(8) 0.602(2) 0.2669(4) 0.025(3) Uani 0.15 1 d . . P A 2
H19C H 0.0601 0.5920 0.2292 0.030 Uiso 0.15 1 calc R U P A 2
H19D H 0.0764 0.4775 0.2852 0.030 Uiso 0.15 1 calc R U P A 2
C20B C 0.0371(10) 0.756(2) 0.2949(5) 0.028(3) Uani 0.15 1 d . . P A 2
H20C H -0.0368 0.7622 0.2869 0.033 Uiso 0.15 1 calc R U P A 2
H20D H 0.0684 0.8804 0.2854 0.033 Uiso 0.15 1 calc R U P A 2
C21 C 0.00254(13) 0.6077(3) 0.39344(8) 0.0270(4) Uani 1 1 d . . . . .
H21A H 0.0240 0.4719 0.3941 0.032 Uiso 1 1 calc R U . . .
H21B H -0.0713 0.6127 0.3852 0.032 Uiso 1 1 calc R U . . .
C22 C 0.02384(13) 0.6984(3) 0.44623(7) 0.0233(4) Uani 1 1 d . . . . .
H22A H 0.0044 0.8353 0.4453 0.028 Uiso 1 1 calc R U . . .
H22B H -0.0157 0.6341 0.4745 0.028 Uiso 1 1 calc R U . . .

loop_
_atom_site_aniso_label
_atom_site_aniso_U_11
_atom_site_aniso_U_22
_atom_site_aniso_U_33
_atom_site_aniso_U_23
_atom_site_aniso_U_13
_atom_site_aniso_U_12
Co1 0.01925(12) 0.01442(11) 0.02204(12) 0.00290(8) -0.01108(8) -0.00281(8)
Na1 0.0190(3) 0.0155(3) 0.0196(3) 0.0002(2) -0.0048(2) -0.0008(2)
O1 0.0208(6) 0.0184(6) 0.0181(6) -0.0004(4) -0.0059(5) 0.0006(4)
O2 0.0153(5) 0.0250(6) 0.0215(6) 0.0019(5) -0.0052(4) -0.0005(5)
O3 0.0202(6) 0.0263(6) 0.0200(6) -0.0033(5) -0.0028(5) -0.0005(5)
O4 0.0240(6) 0.0362(7) 0.0224(6) -0.0001(5) -0.0032(5) 0.0028(5)
O5 0.0221(6) 0.0371(7) 0.0217(6) -0.0017(5) -0.0056(5) -0.0024(5)
O6 0.0176(6) 0.0224(6) 0.0220(6) 0.0003(5) -0.0013(5) 0.0003(5)
N1 0.0326(8) 0.0139(6) 0.0298(8) 0.0021(6) -0.0192(7) -0.0019(6)
N2 0.0199(7) 0.0203(7) 0.0346(9) 0.0125(6) -0.0144(6) -0.0071(6)
B1 0.0201(9) 0.0149(8) 0.0227(9) 0.0008(7) -0.0067(7) 0.0000(7)
F1 0.0248(5) 0.0173(5) 0.0367(6) -0.0042(4) -0.0070(4) 0.0021(4)
F2 0.0267(5) 0.0145(4) 0.0241(5) 0.0008(4) -0.0059(4) -0.0028(4)
F3 0.0336(6) 0.0322(6) 0.0308(6) 0.0039(5) 0.0047(5) -0.0062(5)
F4 0.0339(6) 0.0218(5) 0.0382(6) 0.0024(5) -0.0215(5) -0.0015(4)
C1 0.0292(9) 0.0139(7) 0.0162(8) 0.0023(6) -0.0034(7) 0.0029(6)
C2 0.0303(9) 0.0155(7) 0.0182(8) 0.0034(6) -0.0005(7) 0.0015(7)
C3 0.0368(10) 0.0256(9) 0.0244(9) 0.0060(7) 0.0059(8) 0.0039(8)
C4 0.0537(13) 0.0318(10) 0.0196(9) 0.0042(8) 0.0062(9) 0.0105(9)
C5 0.0620(14) 0.0296(10) 0.0133(8) 0.0000(7) -0.0047(8) 0.0086(9)
C6 0.0429(11) 0.0188(8) 0.0185(8) 0.0010(6) -0.0076(8) 0.0043(7)
C7 0.0474(12) 0.0184(8) 0.0216(9) -0.0022(7) -0.0183(8) 0.0041(8)
C8 0.0385(11) 0.0400(11) 0.0417(12) -0.0052(9) -0.0295(10) -0.0007(9)
C9 0.0345(11) 0.0416(12) 0.0446(12) 0.0149(10) -0.0276(10) -0.0195(9)
C10 0.0154(8) 0.0261(9) 0.0468(12) 0.0187(8) -0.0110(8) -0.0047(7)
C11 0.0168(8) 0.0203(8) 0.0397(10) 0.0120(7) -0.0035(7) 0.0004(6)
C12 0.0163(8) 0.0251(9) 0.0535(13) 0.0134(9) 0.0019(8) 0.0038(7)
C13 0.0264(9) 0.0203(9) 0.0531(13) 0.0043(8) 0.0140(9) 0.0071(7)
C14 0.0289(9) 0.0183(8) 0.0365(10) -0.0018(7) 0.0057(8) 0.0024(7)
C15 0.0201(8) 0.0139(7) 0.0305(9) 0.0017(6) 0.0003(7) 0.0009(6)
C16 0.0170(8) 0.0155(7) 0.0294(9) 0.0068(7) -0.0020(7) 0.0010(6)
C17 0.0311(9) 0.0211(8) 0.0197(8) -0.0037(7) -0.0015(7) -0.0022(7)
C18 0.0319(10) 0.0328(10) 0.0162(8) 0.0020(7) -0.0060(7) -0.0116(8)
C19 0.0264(10) 0.0208(11) 0.0196(10) 0.0020(8) -0.0100(9) 0.0014(8)
C20 0.0171(10) 0.0239(11) 0.0244(11) -0.0008(9) -0.0100(8) -0.0013(8)
C19B 0.015(5) 0.045(8) 0.015(5) 0.008(5) -0.008(4) -0.010(5)
C20B 0.027(7) 0.035(8) 0.021(6) 0.013(6) -0.013(6) -0.007(6)
C21 0.0163(8) 0.0272(9) 0.0373(10) -0.0021(8) -0.0025(7) -0.0034(7)
C22 0.0167(8) 0.0244(9) 0.0288(9) 0.0051(7) 0.0028(7) -0.0004(6)

loop_
_atom_type_symbol
_atom_type_description
_atom_type_scat_dispersion_real
_atom_type_scat_dispersion_imag
_atom_type_scat_source
C C 0.0033 0.0016 'International Tables Vol C Tables 4.2.6.8 and 6.1.1.4'
H H 0.0000 0.0000 'International Tables Vol C Tables 4.2.6.8 and 6.1.1.4'
B B 0.0013 0.0007 'International Tables Vol C Tables 4.2.6.8 and 6.1.1.4'
N N 0.0061 0.0033 'International Tables Vol C Tables 4.2.6.8 and 6.1.1.4'
O O 0.0106 0.0060 'International Tables Vol C Tables 4.2.6.8 and 6.1.1.4'
F F 0.0171 0.0103 'International Tables Vol C Tables 4.2.6.8 and 6.1.1.4'
Na Na 0.0362 0.0249 'International Tables Vol C Tables 4.2.6.8 and 6.1.1.4'
Co Co 0.3494 0.9721 'International Tables Vol C Tables 4.2.6.8 and 6.1.1.4'

loop_
_geom_angle_atom_site_label_1
_geom_angle_atom_site_label_2
_geom_angle_atom_site_label_3
_geom_angle
_geom_angle_site_symmetry_1
_geom_angle_site_symmetry_3
N2 Co1 O2 94.70(6) . .
N2 Co1 O1 178.64(6) . .
O2 Co1 O1 84.87(5) . .
N2 Co1 N1 85.84(7) . .
O2 Co1 N1 177.09(6) . .
O1 Co1 N1 94.66(6) . .
N2 Co1 Na1 137.74(5) . .
O2 Co1 Na1 43.35(4) . .
O1 Co1 Na1 41.99(4) . .
N1 Co1 Na1 135.76(5) . .
F1 Na1 F2 162.87(4) . 1_545
F1 Na1 O1 95.35(4) . .
F2 Na1 O1 98.73(4) 1_545 .
F1 Na1 O2 98.85(4) . .
F2 Na1 O2 96.87(4) 1_545 .
O1 Na1 O2 58.02(4) . .
F1 Na1 O6 95.16(4) . .
F2 Na1 O6 83.39(4) 1_545 .
O1 Na1 O6 60.64(4) . .
O2 Na1 O6 117.92(4) . .
F1 Na1 O5 81.30(4) . .
F2 Na1 O5 82.94(4) 1_545 .
O1 Na1 O5 122.38(5) . .
O2 Na1 O5 179.57(5) . .
O6 Na1 O5 62.45(4) . .
F1 Na1 O4 79.95(4) . .
F2 Na1 O4 87.06(4) 1_545 .
O1 Na1 O4 172.08(5) . .
O2 Na1 O4 116.12(5) . .
O6 Na1 O4 125.83(5) . .
O5 Na1 O4 63.50(4) . .
F1 Na1 O3 104.86(5) . .
F2 Na1 O3 77.65(4) 1_545 .
O1 Na1 O3 115.80(4) . .
O2 Na1 O3 58.95(4) . .
O6 Na1 O3 159.97(5) . .
O5 Na1 O3 120.62(4) . .
O4 Na1 O3 59.98(4) . .
F1 Na1 Co1 95.13(3) . .
F2 Na1 Co1 101.91(3) 1_545 .
O1 Na1 Co1 29.00(3) . .
O2 Na1 Co1 29.30(3) . .
O6 Na1 Co1 89.58(3) . .
O5 Na1 Co1 151.11(4) . .
O4 Na1 Co1 144.43(4) . .
O3 Na1 Co1 88.08(3) . .
C1 O1 Co1 127.20(11) . .
C1 O1 Na1 122.29(10) . .
Co1 O1 Na1 109.01(6) . .
C16 O2 Co1 127.21(11) . .
C16 O2 Na1 125.44(10) . .
Co1 O2 Na1 107.35(5) . .
C15 O3 C17 116.60(13) . .
C15 O3 Na1 123.01(10) . .
C17 O3 Na1 119.54(10) . .
C19 O4 C18 116.91(15) . .
C18 O4 C19B 85.2(5) . .
C19 O4 Na1 113.64(11) . .
C18 O4 Na1 105.07(10) . .
C19B O4 Na1 108.5(4) . .
C21 O5 C20 109.30(15) . .
C21 O5 C20B 134.2(5) . .
C21 O5 Na1 109.77(10) . .
C20 O5 Na1 113.90(11) . .
C20B O5 Na1 110.9(5) . .
C2 O6 C22 115.80(13) . .
C2 O6 Na1 119.29(10) . .
C22 O6 Na1 117.95(10) . .
C7 N1 C8 117.32(16) . .
C7 N1 Co1 126.54(13) . .
C8 N1 Co1 116.14(14) . .
C10 N2 C9 117.27(17) . .
C10 N2 Co1 126.74(13) . .
C9 N2 Co1 115.96(14) . .
F3 B1 F4 110.85(15) . .
F3 B1 F1 109.13(14) . .
F4 B1 F1 110.18(15) . .
F3 B1 F2 108.88(14) . .
F4 B1 F2 108.52(14) . .
F1 B1 F2 109.25(14) . .
B1 F1 Na1 135.92(10) . .
B1 F2 Na1 163.26(10) . 1_565
O1 C1 C6 124.11(16) . .
O1 C1 C2 118.59(15) . .
C6 C1 C2 117.29(16) . .
O6 C2 C3 124.36(17) . .
O6 C2 C1 114.39(15) . .
C3 C2 C1 121.25(17) . .
C2 C3 C4 120.52(19) . .
C5 C4 C3 119.58(19) . .
C4 C5 C6 121.37(18) . .
C5 C6 C7 118.84(17) . .
C5 C6 C1 119.87(18) . .
C7 C6 C1 121.28(18) . .
N1 C7 C6 125.97(16) . .
N1 C8 C9 110.52(17) . .
C8 C9 N2 110.39(16) . .
N2 C10 C11 125.88(16) . .
C12 C11 C16 120.02(18) . .
C12 C11 C10 119.09(17) . .
C16 C11 C10 120.88(18) . .
C13 C12 C11 121.18(17) . .
C12 C13 C14 119.82(18) . .
C15 C14 C13 120.41(19) . .
O3 C15 C14 125.19(17) . .
O3 C15 C16 113.77(15) . .
C14 C15 C16 121.05(16) . .
O2 C16 C11 124.29(17) . .
O2 C16 C15 118.21(15) . .
C11 C16 C15 117.50(16) . .
O3 C17 C18 106.68(14) . .
O4 C18 C17 106.84(14) . .
O4 C19 C20 110.96(16) . .
O5 C20 C19 105.66(17) . .
C20B C19B O4 94.4(9) . .
C19B C20B O5 103.9(10) . .
O5 C21 C22 108.20(14) . .
O6 C22 C21 107.47(14) . .

loop_
_geom_bond_atom_site_label_1
_geom_bond_atom_site_label_2
_geom_bond_distance
_geom_bond_site_symmetry_2
Co1 N2 1.8555(15) .
Co1 O2 1.8558(12) .
Co1 O1 1.8559(12) .
Co1 N1 1.8602(16) .
Co1 Na1 3.6192(7) .
Na1 F1 2.3827(12) .
Na1 F2 2.4237(11) 1_545
Na1 O1 2.5608(13) .
Na1 O2 2.6027(13) .
Na1 O6 2.6322(14) .
Na1 O5 2.6547(14) .
Na1 O4 2.6633(15) .
Na1 O3 2.6748(14) .
O1 C1 1.316(2) .
O2 C16 1.314(2) .
O3 C15 1.366(2) .
O3 C17 1.431(2) .
O4 C19 1.422(2) .
O4 C18 1.426(2) .
O4 C19B 1.648(11) .
O5 C21 1.406(2) .
O5 C20 1.432(2) .
O5 C20B 1.543(12) .
O6 C2 1.368(2) .
O6 C22 1.435(2) .
N1 C7 1.288(3) .
N1 C8 1.474(2) .
N2 C10 1.285(3) .
N2 C9 1.485(2) .
B1 F3 1.382(2) .
B1 F4 1.387(2) .
B1 F1 1.401(2) .
B1 F2 1.410(2) .
F2 Na1 2.4237(11) 1_565
C1 C6 1.419(2) .
C1 C2 1.424(2) .
C2 C3 1.376(3) .
C3 C4 1.410(3) .
C4 C5 1.356(3) .
C5 C6 1.417(3) .
C6 C7 1.419(3) .
C8 C9 1.481(4) .
C10 C11 1.433(3) .
C11 C12 1.412(3) .
C11 C16 1.416(2) .
C12 C13 1.360(3) .
C13 C14 1.407(3) .
C14 C15 1.379(3) .
C15 C16 1.424(2) .
C17 C18 1.503(3) .
C19 C20 1.506(3) .
C19B C20B 1.43(2) .
C21 C22 1.487(3) .

loop_
_geom_torsion_atom_site_label_1
_geom_torsion_atom_site_label_2
_geom_torsion_atom_site_label_3
_geom_torsion_atom_site_label_4
_geom_torsion
_geom_torsion_site_symmetry_4
O2 Co1 O1 C1 -173.52(14) .
N1 Co1 O1 C1 3.60(14) .
Na1 Co1 O1 C1 -166.15(16) .
O2 Co1 O1 Na1 -7.37(5) .
N1 Co1 O1 Na1 169.75(6) .
N2 Co1 O2 C16 6.22(14) .
O1 Co1 O2 C16 -172.49(14) .
Na1 Co1 O2 C16 -179.67(16) .
N2 Co1 O2 Na1 -174.11(6) .
O1 Co1 O2 Na1 7.18(5) .
N2 Co1 N1 C7 176.41(16) .
O1 Co1 N1 C7 -4.85(16) .
Na1 Co1 N1 C7 4.97(19) .
N2 Co1 N1 C8 -4.37(14) .
O1 Co1 N1 C8 174.36(14) .
Na1 Co1 N1 C8 -175.81(11) .
O2 Co1 N2 C10 -3.64(16) .
N1 Co1 N2 C10 179.22(16) .
Na1 Co1 N2 C10 -9.66(19) .
O2 Co1 N2 C9 174.56(13) .
N1 Co1 N2 C9 -2.57(13) .
Na1 Co1 N2 C9 168.55(10) .
F3 B1 F1 Na1 38.6(2) .
F4 B1 F1 Na1 -83.32(18) .
F2 B1 F1 Na1 157.56(10) .
F3 B1 F2 Na1 -73.2(4) 1_565
F4 B1 F2 Na1 47.5(4) 1_565
F1 B1 F2 Na1 167.7(3) 1_565
Co1 O1 C1 C6 -0.2(2) .
Na1 O1 C1 C6 -164.67(12) .
Co1 O1 C1 C2 178.55(11) .
Na1 O1 C1 C2 14.1(2) .
C22 O6 C2 C3 9.2(2) .
Na1 O6 C2 C3 159.46(14) .
C22 O6 C2 C1 -170.51(14) .
Na1 O6 C2 C1 -20.27(18) .
O1 C1 C2 O6 4.6(2) .
C6 C1 C2 O6 -176.55(14) .
O1 C1 C2 C3 -175.13(16) .
C6 C1 C2 C3 3.7(2) .
O6 C2 C3 C4 178.03(17) .
C1 C2 C3 C4 -2.3(3) .
C2 C3 C4 C5 -0.6(3) .
C3 C4 C5 C6 1.9(3) .
C4 C5 C6 C7 179.50(18) .
C4 C5 C6 C1 -0.3(3) .
O1 C1 C6 C5 176.34(16) .
C2 C1 C6 C5 -2.4(2) .
O1 C1 C6 C7 -3.5(3) .
C2 C1 C6 C7 177.76(16) .
C8 N1 C7 C6 -176.40(18) .
Co1 N1 C7 C6 2.8(3) .
C5 C6 C7 N1 -177.69(18) .
C1 C6 C7 N1 2.1(3) .
C7 N1 C8 C9 -170.63(17) .
Co1 N1 C8 C9 10.1(2) .
N1 C8 C9 N2 -11.4(2) .
C10 N2 C9 C8 -172.97(17) .
Co1 N2 C9 C8 8.6(2) .
C9 N2 C10 C11 -177.79(17) .
Co1 N2 C10 C11 0.4(3) .
N2 C10 C11 C12 -177.54(17) .
N2 C10 C11 C16 2.0(3) .
C16 C11 C12 C13 0.2(3) .
C10 C11 C12 C13 179.77(17) .
C11 C12 C13 C14 -0.7(3) .
C12 C13 C14 C15 0.0(3) .
C17 O3 C15 C14 -3.7(2) .
Na1 O3 C15 C14 -173.02(13) .
C17 O3 C15 C16 176.38(14) .
Na1 O3 C15 C16 7.02(19) .
C13 C14 C15 O3 -178.90(16) .
C13 C14 C15 C16 1.1(3) .
Co1 O2 C16 C11 -5.6(2) .
Na1 O2 C16 C11 174.75(12) .
Co1 O2 C16 C15 173.79(11) .
Na1 O2 C16 C15 -5.8(2) .
C12 C11 C16 O2 -179.73(16) .
C10 C11 C16 O2 0.7(3) .
C12 C11 C16 C15 0.8(2) .
C10 C11 C16 C15 -178.72(16) .
O3 C15 C16 O2 -1.0(2) .
C14 C15 C16 O2 179.06(16) .
O3 C15 C16 C11 178.50(14) .
C14 C15 C16 C11 -1.5(2) .
C15 O3 C17 C18 176.40(14) .
Na1 O3 C17 C18 -13.85(17) .
C19 O4 C18 C17 160.49(16) .
C19B O4 C18 C17 179.6(4) .
Na1 O4 C18 C17 -72.49(13) .
O3 C17 C18 O4 57.09(17) .
C18 O4 C19 C20 78.6(2) .
Na1 O4 C19 C20 -44.12(19) .
C21 O5 C20 C19 -175.21(16) .
Na1 O5 C20 C19 -52.03(19) .
O4 C19 C20 O5 64.1(2) .
C18 O4 C19B C20B 171.0(8) .
Na1 O4 C19B C20B 66.7(8) .
O4 C19B C20B O5 -80.3(9) .
C21 O5 C20B C19B -91.8(10) .
Na1 O5 C20B C19B 59.3(10) .
C20 O5 C21 C22 -172.94(15) .
C20B O5 C21 C22 -147.2(8) .
Na1 O5 C21 C22 61.46(15) .
C2 O6 C22 C21 -177.02(14) .
Na1 O6 C22 C21 32.33(16) .
O5 C21 C22 O6 -62.22(18) .
